data_7051244
loop_
_publ_author_name
'Slawin, Alexandra M. Z.'
'Wainwright, Matthew'
'Derek Woollins, J.'

_publ_section_title
;
 Phosphino-urea chemistry: preparation and structure of chelate and
 P--N bond cleavage complexes
;
_journal_issue 2
_journal_name_full 'New Journal of Chemistry'
_journal_page_first 69
_journal_paper_doi 10.1039/a908153d
_journal_volume 24
_journal_year 2000
_chemical_formula_analytical 'C27 H26 Cl2 N2 O P2 Pd'
_chemical_formula_moiety 'C27 H26 Cl2 N2 O P2 Pd'
_chemical_formula_structural 'C27 H26 Cl2 N2 O P2 Pd'
_chemical_formula_sum 'C27 H26 Cl2 N2 O P2 Pd'
_chemical_formula_weight 633.74
_chemical_melting_point ?
_space_group_IT_number 14
_symmetry_cell_setting monoclinic
_symmetry_space_group_name_Hall '-P 2ybc'
_symmetry_space_group_name_H-M 'P 1 21/c 1'
_atom_sites_solution_hydrogens geom
_atom_sites_solution_primary direct
_atom_sites_solution_secondary difmap
_audit_creation_method SHELXL
_cell_angle_alpha 90.00
_cell_angle_beta 101.70
_cell_angle_gamma 90.00
_cell_formula_units_Z 4
_cell_length_a 9.90760(10)
_cell_length_b 14.6999(2)
_cell_length_c 19.0506(2)
_cell_measurement_reflns_used 57
_cell_measurement_temperature 293(2)
_cell_measurement_theta_max 337
_cell_measurement_theta_min 23
_cell_volume 2716.90(5)
_computing_cell_refinement SMART/SAINT
_computing_data_collection SMART
_computing_data_reduction SAINT
_computing_molecular_graphics SHELXTL
_computing_publication_material SHELXTL
_computing_structure_refinement 'SHELXL-93 (Sheldrick, 1993)'
_computing_structure_solution 'SHELXS-86 (Sheldrick, 1990)'
_diffrn_ambient_temperature 293(2)
_diffrn_measurement_device SMART
_diffrn_measurement_method CCD
_diffrn_radiation_monochromator graphite
_diffrn_radiation_source 'fine-focus sealed tube'
_diffrn_radiation_type MoK\a
_diffrn_radiation_wavelength 0.71073
_diffrn_reflns_av_R_equivalents 0.0247
_diffrn_reflns_av_sigmaI/netI 0.0288
_diffrn_reflns_limit_h_max 11
_diffrn_reflns_limit_h_min -9
_diffrn_reflns_limit_k_max 16
_diffrn_reflns_limit_k_min -12
_diffrn_reflns_limit_l_max 21
_diffrn_reflns_limit_l_min -19
_diffrn_reflns_number 11787
_diffrn_reflns_theta_max 23.27
_diffrn_reflns_theta_min 1.76
_diffrn_standards_decay_% -
_diffrn_standards_interval_count -
_diffrn_standards_interval_time -
_diffrn_standards_number -
_exptl_absorpt_coefficient_mu 1.021
_exptl_absorpt_correction_T_max 1.00000
_exptl_absorpt_correction_T_min 0.864823
_exptl_absorpt_correction_type sadabs
_exptl_crystal_colour colourless
_exptl_crystal_density_diffrn 1.549
_exptl_crystal_density_meas ?
_exptl_crystal_density_method -
_exptl_crystal_description plate
_exptl_crystal_F_000 1280
_exptl_crystal_size_max .05
_exptl_crystal_size_mid .05
_exptl_crystal_size_min .1
_refine_diff_density_max 0.380
_refine_diff_density_min -0.492
_refine_diff_density_rms 0.054
_refine_ls_extinction_coef 0.0010(2)
_refine_ls_extinction_expression Fc^*^=kFc[1+0.001xFc^2^\l^3^/sin(2\q)]^-1/4^
_refine_ls_extinction_method SHELXL
_refine_ls_goodness_of_fit_all 0.964
_refine_ls_goodness_of_fit_obs 0.985
_refine_ls_hydrogen_treatment riding
_refine_ls_matrix_type full
_refine_ls_number_parameters 317
_refine_ls_number_reflns 3866
_refine_ls_number_restraints 0
_refine_ls_restrained_S_all 1.061
_refine_ls_restrained_S_obs 0.985
_refine_ls_R_factor_all 0.0390
_refine_ls_R_factor_obs 0.0263
_refine_ls_shift/esd_max -0.003
_refine_ls_shift/esd_mean 0.000
_refine_ls_structure_factor_coef Fsqd
_refine_ls_weighting_details 'w=1/[\s^2^(Fo^2^)+(0.0365P)^2^+0.7524P] where P=(Fo^2^+2Fc^2^)/3'
_refine_ls_weighting_scheme calc
_refine_ls_wR_factor_all 0.0690
_refine_ls_wR_factor_obs 0.0576
_reflns_number_observed 3178
_reflns_number_total 3916
_reflns_observed_criterion >2sigma(I)
_cod_data_source_file a908153d.txt
_cod_data_source_block 1
_cod_depositor_comments
;
The following automatic conversions were performed:
'_symmetry_cell_setting' value 'Monoclinic' changed to 'monoclinic'
according to '/home/adriana/struct/CIF-dictionaries/cif_core.dic'
dictionary named 'cif_core.dic' version 2.4.1 from 2010-06-29.

Automatic conversion script
Id: cif_fix_enum 1555 2011-01-17 13:19:09Z saulius 

The following automatic conversions were performed:

'_chemical_melting_point' value '-' was changed to '?' - the value is
undefined or not given.

Automatic conversion script
Id: cif_fix_values 1569 2011-02-09 13:29:24Z adriana 

The following automatic conversions were performed:

'_exptl_crystal_density_meas' value '-' was changed to '?' - the
value is perceived as not measured.

Automatic conversion script
Id: cif_fix_values 3008 2015-01-20 13:52:24Z robertas 

The following automatic conversions were performed:

'_refine_ls_weighting_scheme' value 'calc
w=1/[\s^2^(Fo^2^)+(0.0365P)^2^+0.7524P] where P=(Fo^2^+2Fc^2^)/3' was
changed to 'calc'. New tag '_refine_ls_weighting_details' was
created. The value of the new tag was set to
'w=1/[\s^2^(Fo^2^)+(0.0365P)^2^+0.7524P] where P=(Fo^2^+2Fc^2^)/3'.

Automatic conversion script
Id: cif_fix_values 3143 2015-03-26 13:38:13Z robertas 
;
_cod_original_cell_volume 2716.94(5)
_cod_original_sg_symbol_H-M P2(1)/c
_cod_database_code 7051244

loop_
_symmetry_equiv_pos_as_xyz
'x, y, z'
'-x, y+1/2, -z+1/2'
'-x, -y, -z'
'x, -y-1/2, z-1/2'

loop_
_atom_site_aniso_label
_atom_site_aniso_U_11
_atom_site_aniso_U_22
_atom_site_aniso_U_33
_atom_site_aniso_U_23
_atom_site_aniso_U_13
_atom_site_aniso_U_12
Pd1 0.02532(15) 0.03248(15) 0.02969(14) -0.00591(10) 0.00637(9) -0.00356(10)
Cl1 0.0550(5) 0.0514(5) 0.0328(4) -0.0045(4) 0.0126(4) -0.0075(4)
Cl2 0.0281(5) 0.0755(6) 0.0609(6) -0.0244(5) 0.0111(4) -0.0043(4)
P1 0.0280(4) 0.0316(4) 0.0298(4) -0.0017(3) 0.0028(3) -0.0013(3)
C1 0.047(2) 0.035(2) 0.042(2) 0.0012(14) 0.009(2) 0.008(2)
C2 0.059(2) 0.040(2) 0.060(2) 0.003(2) 0.022(2) 0.002(2)
C3 0.117(4) 0.038(2) 0.088(3) 0.006(2) 0.052(3) 0.003(2)
C4 0.143(5) 0.052(3) 0.079(3) 0.025(2) 0.053(4) 0.040(3)
C5 0.100(4) 0.083(4) 0.086(3) 0.025(3) -0.001(3) 0.046(3)
C6 0.067(3) 0.062(3) 0.079(3) 0.010(2) -0.014(2) 0.016(2)
C7 0.027(2) 0.039(2) 0.039(2) -0.0019(14) 0.0043(14) -0.0017(13)
C8 0.048(2) 0.057(2) 0.038(2) -0.004(2) 0.002(2) -0.016(2)
C9 0.068(3) 0.081(3) 0.050(2) -0.018(2) -0.001(2) -0.024(2)
C10 0.076(3) 0.060(3) 0.080(3) -0.022(2) 0.009(2) -0.030(2)
C11 0.075(3) 0.043(2) 0.079(3) -0.002(2) 0.015(2) -0.022(2)
C12 0.052(2) 0.046(2) 0.045(2) -0.004(2) 0.007(2) -0.012(2)
N1 0.0253(14) 0.051(2) 0.0360(15) -0.0066(12) 0.0060(11) -0.0008(12)
C13 0.036(2) 0.028(2) 0.038(2) 0.0013(13) 0.013(2) 0.0027(13)
O13 0.0415(14) 0.071(2) 0.0433(13) -0.0009(11) 0.0218(12) 0.0070(12)
N2 0.036(2) 0.0403(14) 0.0267(13) 0.0009(11) 0.0054(11) 0.0069(11)
P2 0.0276(4) 0.0299(4) 0.0316(4) -0.0015(3) 0.0028(3) 0.0016(3)
C14 0.032(2) 0.035(2) 0.026(2) -0.0003(12) -0.0009(13) -0.0003(13)
C15 0.038(2) 0.034(2) 0.048(2) -0.0003(15) -0.0048(15) 0.0046(15)
C16 0.077(3) 0.031(2) 0.044(2) 0.0009(15) 0.006(2) 0.000(2)
C17 0.064(3) 0.047(2) 0.033(2) -0.010(2) 0.008(2) -0.021(2)
C18 0.037(2) 0.064(2) 0.043(2) -0.010(2) 0.007(2) -0.010(2)
C19 0.037(2) 0.040(2) 0.037(2) -0.0053(14) 0.0038(14) 0.0018(15)
C20 0.038(2) 0.035(2) 0.053(2) 0.006(2) 0.014(2) 0.0058(15)
C21 0.064(3) 0.035(2) 0.082(3) -0.001(2) 0.031(2) 0.005(2)
C22 0.104(4) 0.034(2) 0.132(4) 0.007(3) 0.066(4) 0.011(2)
C23 0.120(5) 0.058(3) 0.147(5) 0.053(4) 0.081(4) 0.048(3)
C24 0.093(4) 0.090(4) 0.092(4) 0.049(3) 0.025(3) 0.048(3)
C25 0.061(3) 0.059(2) 0.064(3) 0.020(2) 0.006(2) 0.023(2)
C26 0.027(2) 0.091(3) 0.057(2) -0.012(2) 0.008(2) 0.001(2)
C27 0.053(2) 0.071(2) 0.028(2) 0.002(2) 0.007(2) 0.013(2)

loop_
_atom_site_label
_atom_site_type_symbol
_atom_site_fract_x
_atom_site_fract_y
_atom_site_fract_z
_atom_site_U_iso_or_equiv
_atom_site_thermal_displace_type
_atom_site_occupancy
_atom_site_calc_flag
_atom_site_refinement_flags
_atom_site_disorder_group
Pd1 Pd 0.15257(2) 0.672025(14) 0.295752(11) 0.02905(10) Uani 1 d . .
Cl1 Cl 0.19327(9) 0.67203(5) 0.42152(4) 0.0459(2) Uani 1 d . .
Cl2 Cl -0.08251(8) 0.70045(6) 0.28820(5) 0.0546(2) Uani 1 d . .
P1 P 0.37538(8) 0.64966(5) 0.30634(4) 0.0302(2) Uani 1 d . .
C1 C 0.4314(4) 0.5420(2) 0.3494(2) 0.0413(8) Uani 1 d . .
C2 C 0.3388(4) 0.4705(2) 0.3351(2) 0.0514(9) Uani 1 d . .
H2A H 0.2501(4) 0.4806(2) 0.3089(2) 0.062 Uiso 1 calc R .
C3 C 0.3784(6) 0.3841(3) 0.3599(2) 0.0768(14) Uani 1 d . .
H3A H 0.3166(6) 0.3360(3) 0.3499(2) 0.092 Uiso 1 calc R .
C4 C 0.5089(7) 0.3693(3) 0.3993(2) 0.087(2) Uani 1 d . .
H4A H 0.5353(7) 0.3111(3) 0.4157(2) 0.104 Uiso 1 calc R .
C5 C 0.5993(6) 0.4394(4) 0.4142(3) 0.092(2) Uani 1 d . .
H5A H 0.6872(6) 0.4289(4) 0.4411(3) 0.110 Uiso 1 calc R .
C6 C 0.5616(4) 0.5266(3) 0.3895(2) 0.0734(12) Uani 1 d . .
H6A H 0.6239(4) 0.5744(3) 0.4001(2) 0.088 Uiso 1 calc R .
C7 C 0.4716(3) 0.7427(2) 0.3546(2) 0.0353(7) Uani 1 d . .
C8 C 0.5132(3) 0.7428(2) 0.4284(2) 0.0487(9) Uani 1 d . .
H8A H 0.4977(3) 0.6920(2) 0.4548(2) 0.058 Uiso 1 calc R .
C9 C 0.5778(4) 0.8185(3) 0.4631(2) 0.0679(12) Uani 1 d . .
H9A H 0.6047(4) 0.8187(3) 0.5127(2) 0.081 Uiso 1 calc R .
C10 C 0.6024(4) 0.8934(3) 0.4246(2) 0.0728(12) Uani 1 d . .
H10A H 0.6470(4) 0.9439(3) 0.4481(2) 0.087 Uiso 1 calc R .
C11 C 0.5614(4) 0.8935(2) 0.3521(2) 0.0657(11) Uani 1 d . .
H11A H 0.5780(4) 0.9445(2) 0.3262(2) 0.079 Uiso 1 calc R .
C12 C 0.4956(4) 0.8195(2) 0.3162(2) 0.0481(8) Uani 1 d . .
H12A H 0.4674(4) 0.8208(2) 0.2666(2) 0.058 Uiso 1 calc R .
N1 N 0.4404(3) 0.6468(2) 0.23052(13) 0.0374(6) Uani 1 d . .
C13 C 0.3789(3) 0.6419(2) 0.1588(2) 0.0335(7) Uani 1 d . .
O13 O 0.4526(2) 0.6340(2) 0.11483(11) 0.0499(6) Uani 1 d . .
N2 N 0.2382(3) 0.6444(2) 0.13469(12) 0.0344(6) Uani 1 d . .
P2 P 0.10729(8) 0.66881(5) 0.17746(4) 0.0302(2) Uani 1 d . .
C14 C -0.0128(3) 0.5777(2) 0.14656(15) 0.0323(7) Uani 1 d . .
C15 C 0.0386(3) 0.4893(2) 0.1451(2) 0.0420(8) Uani 1 d . .
H15A H 0.1333(3) 0.4794(2) 0.1555(2) 0.050 Uiso 1 calc R .
C16 C -0.0505(4) 0.4166(2) 0.1281(2) 0.0513(9) Uani 1 d . .
H16A H -0.0156(4) 0.3580(2) 0.1274(2) 0.062 Uiso 1 calc R .
C17 C -0.1907(4) 0.4308(2) 0.1123(2) 0.0485(9) Uani 1 d . .
H17A H -0.2503(4) 0.3817(2) 0.1010(2) 0.058 Uiso 1 calc R .
C18 C -0.2427(4) 0.5170(2) 0.1132(2) 0.0482(9) Uani 1 d . .
H18A H -0.3375(4) 0.5262(2) 0.1021(2) 0.058 Uiso 1 calc R .
C19 C -0.1547(3) 0.5905(2) 0.1304(2) 0.0386(7) Uani 1 d . .
H19A H -0.1908(3) 0.6488(2) 0.1312(2) 0.046 Uiso 1 calc R .
C20 C 0.0400(3) 0.7765(2) 0.1390(2) 0.0414(8) Uani 1 d . .
C21 C 0.0818(4) 0.8540(2) 0.1796(2) 0.0581(10) Uani 1 d . .
H21A H 0.1354(4) 0.8485(2) 0.2256(2) 0.070 Uiso 1 calc R .
C22 C 0.0434(5) 0.9392(3) 0.1515(3) 0.084(2) Uani 1 d . .
H22A H 0.0713(5) 0.9911(3) 0.1785(3) 0.101 Uiso 1 calc R .
C23 C -0.0351(6) 0.9468(3) 0.0844(4) 0.100(2) Uani 1 d . .
H23A H -0.0607(6) 1.0042(3) 0.0658(4) 0.120 Uiso 1 calc R .
C24 C -0.0771(5) 0.8710(4) 0.0437(3) 0.091(2) Uani 1 d . .
H24A H -0.1300(5) 0.8773(4) -0.0023(3) 0.109 Uiso 1 calc R .
C25 C -0.0407(4) 0.7850(3) 0.0710(2) 0.0625(10) Uani 1 d . .
H25A H -0.0702(4) 0.7334(3) 0.0439(2) 0.075 Uiso 1 calc R .
C26 C 0.5937(3) 0.6389(3) 0.2428(2) 0.0581(10) Uani 1 d . .
H26A H 0.6319(3) 0.6428(3) 0.2932(2) 0.087 Uiso 1 calc R .
H26B H 0.6298(3) 0.6873(3) 0.2182(2) 0.087 Uiso 1 calc R .
H26C H 0.6181(3) 0.5815(3) 0.2248(2) 0.087 Uiso 1 calc R .
C27 C 0.1971(4) 0.6371(2) 0.0554(2) 0.0505(9) Uani 1 d . .
H27A H 0.0985(4) 0.6393(2) 0.0414(2) 0.076 Uiso 1 calc R .
H27B H 0.2300(4) 0.5806(2) 0.0400(2) 0.076 Uiso 1 calc R .
H27C H 0.2364(4) 0.6867(2) 0.0336(2) 0.076 Uiso 1 calc R .

loop_
_atom_type_symbol
_atom_type_description
_atom_type_scat_dispersion_real
_atom_type_scat_dispersion_imag
_atom_type_scat_source
C C 0.0033 0.0016 'International Tables Vol C Tables 4.2.6.8 and 6.1.1.4'
H H 0.0000 0.0000 'International Tables Vol C Tables 4.2.6.8 and 6.1.1.4'
N N 0.0061 0.0033 'International Tables Vol C Tables 4.2.6.8 and 6.1.1.4'
O O 0.0106 0.0060 'International Tables Vol C Tables 4.2.6.8 and 6.1.1.4'
P P 0.1023 0.0942 'International Tables Vol C Tables 4.2.6.8 and 6.1.1.4'
Cl Cl 0.1484 0.1585 'International Tables Vol C Tables 4.2.6.8 and 6.1.1.4'
Pd Pd -0.9988 1.0072 'International Tables Vol C Tables 4.2.6.8 and 6.1.1.4'

loop_
_geom_angle_atom_site_label_1
_geom_angle_atom_site_label_2
_geom_angle_atom_site_label_3
_geom_angle
_geom_angle_site_symmetry_1
_geom_angle_site_symmetry_3
_geom_angle_publ_flag
P1 Pd1 P2 94.76(3) . . ?
P1 Pd1 Cl2 177.62(3) . . ?
P2 Pd1 Cl2 86.98(3) . . ?
P1 Pd1 Cl1 86.84(3) . . ?
P2 Pd1 Cl1 177.82(3) . . ?
Cl2 Pd1 Cl1 91.47(3) . . ?
N1 P1 C7 101.51(13) . . ?
N1 P1 C1 103.24(13) . . ?
C7 P1 C1 110.34(14) . . ?
N1 P1 Pd1 118.19(9) . . ?
C7 P1 Pd1 110.47(10) . . ?
C1 P1 Pd1 112.36(11) . . ?
C2 C1 C6 119.5(3) . . ?
C2 C1 P1 116.3(3) . . ?
C6 C1 P1 124.0(3) . . ?
C1 C2 C3 119.9(4) . . ?
C4 C3 C2 120.2(4) . . ?
C5 C4 C3 120.1(4) . . ?
C4 C5 C6 120.6(5) . . ?
C1 C6 C5 119.7(4) . . ?
C8 C7 C12 119.1(3) . . ?
C8 C7 P1 122.4(2) . . ?
C12 C7 P1 118.4(2) . . ?
C9 C8 C7 120.0(3) . . ?
C10 C9 C8 120.4(4) . . ?
C9 C10 C11 119.7(3) . . ?
C10 C11 C12 121.1(4) . . ?
C11 C12 C7 119.7(3) . . ?
C13 N1 C26 112.4(2) . . ?
C13 N1 P1 132.6(2) . . ?
C26 N1 P1 114.7(2) . . ?
O13 C13 N2 118.5(3) . . ?
O13 C13 N1 118.6(3) . . ?
N2 C13 N1 122.9(3) . . ?
C13 N2 C27 112.8(2) . . ?
C13 N2 P2 131.5(2) . . ?
C27 N2 P2 115.0(2) . . ?
N2 P2 C14 101.67(13) . . ?
N2 P2 C20 104.14(13) . . ?
C14 P2 C20 110.58(14) . . ?
N2 P2 Pd1 118.41(9) . . ?
C14 P2 Pd1 109.41(9) . . ?
C20 P2 Pd1 112.04(11) . . ?
C19 C14 C15 118.6(3) . . ?
C19 C14 P2 122.7(2) . . ?
C15 C14 P2 118.5(2) . . ?
C16 C15 C14 120.3(3) . . ?
C17 C16 C15 120.2(3) . . ?
C18 C17 C16 120.2(3) . . ?
C17 C18 C19 120.3(3) . . ?
C14 C19 C18 120.4(3) . . ?
C25 C20 C21 119.9(3) . . ?
C25 C20 P2 123.5(3) . . ?
C21 C20 P2 116.5(3) . . ?
C20 C21 C22 119.8(4) . . ?
C23 C22 C21 119.9(5) . . ?
C22 C23 C24 120.9(4) . . ?
C23 C24 C25 120.1(5) . . ?
C24 C25 C20 119.4(4) . . ?

loop_
_geom_bond_atom_site_label_1
_geom_bond_atom_site_label_2
_geom_bond_distance
_geom_bond_site_symmetry_2
_geom_bond_publ_flag
Pd1 P1 2.2003(8) . ?
Pd1 P2 2.2072(8) . ?
Pd1 Cl2 2.3418(9) . ?
Pd1 Cl1 2.3476(8) . ?
P1 N1 1.697(2) . ?
P1 C7 1.808(3) . ?
P1 C1 1.816(3) . ?
C1 C2 1.386(5) . ?
C1 C6 1.378(5) . ?
C2 C3 1.384(5) . ?
C3 C4 1.374(7) . ?
C4 C5 1.357(7) . ?
C5 C6 1.391(6) . ?
C7 C8 1.383(4) . ?
C7 C12 1.391(4) . ?
C8 C9 1.383(5) . ?
C9 C10 1.371(5) . ?
C10 C11 1.359(5) . ?
C11 C12 1.377(5) . ?
N1 C13 1.380(4) . ?
N1 C26 1.494(4) . ?
C13 O13 1.224(3) . ?
C13 N2 1.377(4) . ?
N2 C27 1.486(4) . ?
N2 P2 1.704(2) . ?
P2 C14 1.809(3) . ?
P2 C20 1.814(3) . ?
C14 C19 1.390(4) . ?
C14 C15 1.397(4) . ?
C15 C16 1.382(4) . ?
C16 C17 1.376(5) . ?
C17 C18 1.369(5) . ?
C18 C19 1.386(4) . ?
C20 C25 1.383(5) . ?
C20 C21 1.391(5) . ?
C21 C22 1.386(5) . ?
C22 C23 1.359(7) . ?
C23 C24 1.374(7) . ?
C24 C25 1.387(6) . ?

loop_
_geom_torsion_atom_site_label_1
_geom_torsion_atom_site_label_2
_geom_torsion_atom_site_label_3
_geom_torsion_atom_site_label_4
_geom_torsion
_geom_torsion_site_symmetry_1
_geom_torsion_site_symmetry_2
_geom_torsion_site_symmetry_3
_geom_torsion_site_symmetry_4
_geom_torsion_publ_flag
P2 Pd1 P1 N1 4.98(10) . . . . ?
Cl2 Pd1 P1 N1 -131.8(8) . . . . ?
Cl1 Pd1 P1 N1 -176.51(10) . . . . ?
P2 Pd1 P1 C7 121.19(11) . . . . ?
Cl2 Pd1 P1 C7 -15.6(8) . . . . ?
Cl1 Pd1 P1 C7 -60.30(11) . . . . ?
P2 Pd1 P1 C1 -115.12(11) . . . . ?
Cl2 Pd1 P1 C1 108.1(8) . . . . ?
Cl1 Pd1 P1 C1 63.39(11) . . . . ?
N1 P1 C1 C2 -94.1(3) . . . . ?
C7 P1 C1 C2 158.1(2) . . . . ?
Pd1 P1 C1 C2 34.3(3) . . . . ?
N1 P1 C1 C6 80.4(3) . . . . ?
C7 P1 C1 C6 -27.4(4) . . . . ?
Pd1 P1 C1 C6 -151.1(3) . . . . ?
C6 C1 C2 C3 -1.3(5) . . . . ?
P1 C1 C2 C3 173.6(3) . . . . ?
C1 C2 C3 C4 0.6(6) . . . . ?
C2 C3 C4 C5 0.2(7) . . . . ?
C3 C4 C5 C6 -0.4(7) . . . . ?
C2 C1 C6 C5 1.1(6) . . . . ?
P1 C1 C6 C5 -173.3(3) . . . . ?
C4 C5 C6 C1 -0.2(7) . . . . ?
N1 P1 C7 C8 -144.4(3) . . . . ?
C1 P1 C7 C8 -35.4(3) . . . . ?
Pd1 P1 C7 C8 89.4(3) . . . . ?
N1 P1 C7 C12 40.4(3) . . . . ?
C1 P1 C7 C12 149.4(3) . . . . ?
Pd1 P1 C7 C12 -85.8(3) . . . . ?
C12 C7 C8 C9 -0.1(5) . . . . ?
P1 C7 C8 C9 -175.3(3) . . . . ?
C7 C8 C9 C10 -0.7(6) . . . . ?
C8 C9 C10 C11 0.9(7) . . . . ?
C9 C10 C11 C12 -0.2(7) . . . . ?
C10 C11 C12 C7 -0.6(6) . . . . ?
C8 C7 C12 C11 0.7(5) . . . . ?
P1 C7 C12 C11 176.1(3) . . . . ?
C7 P1 N1 C13 -132.7(3) . . . . ?
C1 P1 N1 C13 113.0(3) . . . . ?
Pd1 P1 N1 C13 -11.8(3) . . . . ?
C7 P1 N1 C26 54.3(3) . . . . ?
C1 P1 N1 C26 -60.0(3) . . . . ?
Pd1 P1 N1 C26 175.3(2) . . . . ?
C26 N1 C13 O13 -1.5(4) . . . . ?
P1 N1 C13 O13 -174.6(2) . . . . ?
C26 N1 C13 N2 177.7(3) . . . . ?
P1 N1 C13 N2 4.6(4) . . . . ?
O13 C13 N2 C27 -0.3(4) . . . . ?
N1 C13 N2 C27 -179.4(3) . . . . ?
O13 C13 N2 P2 -170.4(2) . . . . ?
N1 C13 N2 P2 10.4(4) . . . . ?
C13 N2 P2 C14 -134.0(3) . . . . ?
C27 N2 P2 C14 56.0(2) . . . . ?
C13 N2 P2 C20 111.0(3) . . . . ?
C27 N2 P2 C20 -59.0(2) . . . . ?
C13 N2 P2 Pd1 -14.2(3) . . . . ?
C27 N2 P2 Pd1 175.9(2) . . . . ?
P1 Pd1 P2 N2 4.46(10) . . . . ?
Cl2 Pd1 P2 N2 -177.17(10) . . . . ?
Cl1 Pd1 P2 N2 -132.6(8) . . . . ?
P1 Pd1 P2 C14 120.22(10) . . . . ?
Cl2 Pd1 P2 C14 -61.42(11) . . . . ?
Cl1 Pd1 P2 C14 -16.8(8) . . . . ?
P1 Pd1 P2 C20 -116.78(12) . . . . ?
Cl2 Pd1 P2 C20 61.59(12) . . . . ?
Cl1 Pd1 P2 C20 106.2(8) . . . . ?
N2 P2 C14 C19 -141.8(2) . . . . ?
C20 P2 C14 C19 -31.7(3) . . . . ?
Pd1 P2 C14 C19 92.2(2) . . . . ?
N2 P2 C14 C15 44.1(3) . . . . ?
C20 P2 C14 C15 154.3(2) . . . . ?
Pd1 P2 C14 C15 -81.9(2) . . . . ?
C19 C14 C15 C16 -0.2(4) . . . . ?
P2 C14 C15 C16 174.1(2) . . . . ?
C14 C15 C16 C17 0.3(5) . . . . ?
C15 C16 C17 C18 0.1(5) . . . . ?
C16 C17 C18 C19 -0.4(5) . . . . ?
C15 C14 C19 C18 -0.1(4) . . . . ?
P2 C14 C19 C18 -174.2(2) . . . . ?
C17 C18 C19 C14 0.4(5) . . . . ?
N2 P2 C20 C25 74.8(3) . . . . ?
C14 P2 C20 C25 -33.7(4) . . . . ?
Pd1 P2 C20 C25 -156.1(3) . . . . ?
N2 P2 C20 C21 -100.6(3) . . . . ?
C14 P2 C20 C21 150.9(2) . . . . ?
Pd1 P2 C20 C21 28.6(3) . . . . ?
C25 C20 C21 C22 -0.6(5) . . . . ?
P2 C20 C21 C22 175.0(3) . . . . ?
C20 C21 C22 C23 0.1(6) . . . . ?
C21 C22 C23 C24 -0.1(7) . . . . ?
C22 C23 C24 C25 0.6(7) . . . . ?
C23 C24 C25 C20 -1.1(6) . . . . ?
C21 C20 C25 C24 1.0(6) . . . . ?
P2 C20 C25 C24 -174.2(3) . . . . ?
